data_1520320
loop_
_publ_author_name
'Yamamura, Masaki'
'Takizawa, Hiroyuki'
'Nabeshima, Tatsuya'

_publ_section_title
;
 Zwitterionic N2O2-Type Protonated Dipyrrin Bearing a Phosphate Anionic
 Moiety as a pH-Responsive Fluorescence Indicator.
;
_journal_issue 12
_journal_name_full 'Organic letters'
_journal_page_first 3114
_journal_page_last 3117
_journal_paper_doi 10.1021/acs.orglett.5b01414
_journal_volume 17
_journal_year 2015
_chemical_formula_sum 'C30 H25 N2 O4 P'
_chemical_formula_weight 508.49
_chemical_name_systematic
; 
 ? 
;
_space_group_IT_number 14
_symmetry_cell_setting monoclinic
_symmetry_space_group_name_Hall '-P 2ybc'
_symmetry_space_group_name_H-M 'P 1 21/c 1'
_atom_sites_solution_hydrogens geom
_atom_sites_solution_primary direct
_atom_sites_solution_secondary difmap
_audit_creation_method SHELXL-97
_cell_angle_alpha 90.00
_cell_angle_beta 104.4770(10)
_cell_angle_gamma 90.00
_cell_formula_units_Z 4
_cell_length_a 12.5638(15)
_cell_length_b 14.8917(18)
_cell_length_c 13.7164(17)
_cell_measurement_reflns_used 2435
_cell_measurement_temperature 120(2)
_cell_measurement_theta_max 27.24
_cell_measurement_theta_min 2.65
_cell_volume 2484.8(5)
_computing_cell_refinement 'Bruker SAINT'
_computing_data_collection 'Bruker APEX2'
_computing_data_reduction 'Bruker SAINT'
_computing_molecular_graphics 'Bruker SHELXTL'
_computing_publication_material 'Bruker SHELXTL'
_computing_structure_refinement 'SHELXL-97 (Sheldrick, 2008)'
_computing_structure_solution 'SHELXS-97 (Sheldrick, 2008)'
_diffrn_ambient_temperature 120(2)
_diffrn_measured_fraction_theta_full 0.966
_diffrn_measured_fraction_theta_max 0.966
_diffrn_measurement_device_type 'Bruker APEX-II CCD'
_diffrn_measurement_method '\f and \w scans'
_diffrn_radiation_monochromator graphite
_diffrn_radiation_source 'fine-focus sealed tube'
_diffrn_radiation_type MoK\a
_diffrn_radiation_wavelength 0.71073
_diffrn_reflns_av_R_equivalents 0.0237
_diffrn_reflns_av_sigmaI/netI 0.0262
_diffrn_reflns_limit_h_max 16
_diffrn_reflns_limit_h_min -16
_diffrn_reflns_limit_k_max 8
_diffrn_reflns_limit_k_min -19
_diffrn_reflns_limit_l_max 17
_diffrn_reflns_limit_l_min -17
_diffrn_reflns_number 13342
_diffrn_reflns_theta_full 27.57
_diffrn_reflns_theta_max 27.57
_diffrn_reflns_theta_min 1.67
_exptl_absorpt_coefficient_mu 0.151
_exptl_absorpt_correction_T_max 0.9850
_exptl_absorpt_correction_T_min 0.9704
_exptl_absorpt_correction_type empirical
_exptl_crystal_colour purple
_exptl_crystal_density_diffrn 1.359
_exptl_crystal_density_method 'not measured'
_exptl_crystal_description prism
_exptl_crystal_F_000 1064
_exptl_crystal_size_max 0.20
_exptl_crystal_size_mid 0.10
_exptl_crystal_size_min 0.10
_refine_diff_density_max 0.304
_refine_diff_density_min -0.417
_refine_diff_density_rms 0.045
_refine_ls_extinction_method none
_refine_ls_goodness_of_fit_ref 1.020
_refine_ls_hydrogen_treatment mixed
_refine_ls_matrix_type full
_refine_ls_number_parameters 345
_refine_ls_number_reflns 5554
_refine_ls_number_restraints 0
_refine_ls_restrained_S_all 1.020
_refine_ls_R_factor_all 0.0424
_refine_ls_R_factor_gt 0.0346
_refine_ls_shift/su_max 0.000
_refine_ls_shift/su_mean 0.000
_refine_ls_structure_factor_coef Fsqd
_refine_ls_weighting_details 'calc w=1/[\s^2^(Fo^2^)+(0.0399P)^2^+1.3053P] where P=(Fo^2^+2Fc^2^)/3'
_refine_ls_weighting_scheme calc
_refine_ls_wR_factor_gt 0.0867
_refine_ls_wR_factor_ref 0.0917
_reflns_number_gt 4731
_reflns_number_total 5554
_reflns_threshold_expression >2sigma(I)
_cod_data_source_file ol5b01414_si_002.cif
_cod_data_source_block takip_0ma
_cod_depositor_comments
;
The following automatic conversions were performed:

'_exptl_absorpt_correction_type' value 'empirical ' changed to
'empirical' according to
/usr/data/users/saulius/crontab/automatic-downloads/rss-feeds/ACS/lib/dictionaries/cif_core.dic
dictionary named 'cif_core.dic' version 2.4.2 from 2011-04-26.

Automatic conversion script
Id: cif_fix_values 3271 2015-04-21 07:52:19Z andrius 

 Adding full bibliography for 1520320.cif.
;
_cod_original_sg_symbol_H-M P21/c
_cod_database_code 1520320

loop_
_symmetry_equiv_pos_as_xyz
'x, y, z'
'-x, y+1/2, -z+1/2'
'-x, -y, -z'
'x, -y-1/2, z-1/2'

loop_
_atom_site_label
_atom_site_type_symbol
_atom_site_fract_x
_atom_site_fract_y
_atom_site_fract_z
_atom_site_U_iso_or_equiv
_atom_site_adp_type
_atom_site_occupancy
_atom_site_symmetry_multiplicity
_atom_site_calc_flag
_atom_site_refinement_flags
P1 P 0.61717(3) 0.02935(2) 0.15229(2) 0.01626(9) Uani 1 1 d .
C11 C 0.42458(11) -0.02705(9) 0.18082(9) 0.0179(3) Uani 1 1 d .
C18 C 0.55300(11) 0.26016(9) -0.05660(10) 0.0176(3) Uani 1 1 d .
C13 C 0.69210(11) 0.15095(9) 0.04171(10) 0.0186(3) Uani 1 1 d .
C20 C 0.40453(11) 0.34254(9) -0.13023(10) 0.0205(3) Uani 1 1 d .
H1 H 0.3575 0.3856 -0.1704 0.025 Uiso 1 1 calc R
C26 C 0.02002(11) 0.46998(10) -0.13482(11) 0.0230(3) Uani 1 1 d .
C7 C 0.25039(12) -0.05667(11) 0.21739(11) 0.0262(3) Uani 1 1 d .
H2 H 0.1757 -0.0412 0.2118 0.031 Uiso 1 1 calc R
C23 C 0.20753(11) 0.43293(10) -0.04286(10) 0.0219(3) Uani 1 1 d .
C16 C 0.75067(12) 0.27099(10) -0.05059(11) 0.0230(3) Uani 1 1 d .
H3 H 0.7343 0.3212 -0.0946 0.028 Uiso 1 1 calc R
C27 C 0.00365(11) 0.38035(10) -0.16431(10) 0.0208(3) Uani 1 1 d .
H4 H -0.0654 0.3626 -0.2060 0.025 Uiso 1 1 calc R
C22 C 0.18861(11) 0.34293(9) -0.07227(10) 0.0179(3) Uani 1 1 d .
C19 C 0.51403(11) 0.33111(9) -0.12555(10) 0.0206(3) Uani 1 1 d .
H5 H 0.5560 0.3645 -0.1617 0.025 Uiso 1 1 calc R
C21 C 0.37309(11) 0.27932(9) -0.06508(10) 0.0179(3) Uani 1 1 d .
C3 C 0.26957(11) 0.08270(9) 0.12446(10) 0.0184(3) Uani 1 1 d .
C6 C 0.31462(11) -0.00199(9) 0.17121(10) 0.0187(3) Uani 1 1 d .
C4 C 0.18993(11) 0.13746(10) 0.15087(10) 0.0219(3) Uani 1 1 d .
H6 H 0.1514 0.1244 0.2006 0.026 Uiso 1 1 calc R
C14 C 0.88295(12) 0.16838(11) 0.04646(12) 0.0278(3) Uani 1 1 d .
H7 H 0.9571 0.1491 0.0698 0.033 Uiso 1 1 calc R
C15 C 0.85857(12) 0.24299(11) -0.01597(12) 0.0271(3) Uani 1 1 d .
H8 H 0.9159 0.2747 -0.0349 0.033 Uiso 1 1 calc R
C28 C 0.08587(11) 0.31631(9) -0.13424(10) 0.0187(3) Uani 1 1 d .
C1 C 0.27438(11) 0.27285(9) -0.03695(10) 0.0174(3) Uani 1 1 d .
C17 C 0.66498(11) 0.22624(9) -0.02163(10) 0.0181(3) Uani 1 1 d .
C12 C 0.79999(11) 0.12172(10) 0.07504(11) 0.0238(3) Uani 1 1 d .
H9 H 0.8169 0.0703 0.1170 0.029 Uiso 1 1 calc R
C10 C 0.46851(12) -0.10322(10) 0.23446(10) 0.0221(3) Uani 1 1 d .
H10 H 0.5431 -0.1193 0.2405 0.027 Uiso 1 1 calc R
C2 C 0.25053(11) 0.20676(9) 0.02884(10) 0.0177(3) Uani 1 1 d .
C9 C 0.40264(13) -0.15575(10) 0.27920(11) 0.0273(3) Uani 1 1 d .
H11 H 0.4324 -0.2080 0.3158 0.033 Uiso 1 1 calc R
C8 C 0.29383(13) -0.13278(11) 0.27102(12) 0.0311(3) Uani 1 1 d .
H12 H 0.2493 -0.1690 0.3020 0.037 Uiso 1 1 calc R
C25 C 0.12207(12) 0.49458(10) -0.07492(11) 0.0252(3) Uani 1 1 d .
H13 H 0.1343 0.5556 -0.0550 0.030 Uiso 1 1 calc R
C24 C 0.31410(13) 0.46624(11) 0.02557(13) 0.0313(3) Uani 1 1 d .
H17 H 0.3556 0.4998 -0.0141 0.047 Uiso 1 1 calc R
H18 H 0.3578 0.4149 0.0578 0.047 Uiso 1 1 calc R
H19 H 0.2979 0.5055 0.0773 0.047 Uiso 1 1 calc R
C29 C 0.06505(12) 0.22132(10) -0.17234(11) 0.0258(3) Uani 1 1 d .
H20 H 0.0451 0.1841 -0.1207 0.039 Uiso 1 1 calc R
H21 H 0.1317 0.1972 -0.1875 0.039 Uiso 1 1 calc R
H22 H 0.0048 0.2209 -0.2336 0.039 Uiso 1 1 calc R
C5 C 0.17764(11) 0.21365(10) 0.09156(10) 0.0214(3) Uani 1 1 d .
H14 H 0.1287 0.2620 0.0929 0.026 Uiso 1 1 calc R
C30 C -0.07084(13) 0.53749(11) -0.16861(14) 0.0336(4) Uani 1 1 d .
H23 H -0.0550 0.5910 -0.1258 0.050 Uiso 1 1 calc R
H24 H -0.1406 0.5111 -0.1634 0.050 Uiso 1 1 calc R
H25 H -0.0760 0.5544 -0.2387 0.050 Uiso 1 1 calc R
O2 O 0.48472(8) 0.02847(7) 0.13501(8) 0.0230(2) Uani 1 1 d .
O3 O 0.67174(8) 0.06587(7) 0.25151(7) 0.0265(2) Uani 1 1 d .
O1 O 0.60621(8) 0.10758(7) 0.06645(8) 0.0228(2) Uani 1 1 d .
O4 O 0.65507(8) -0.05520(7) 0.11561(7) 0.0226(2) Uani 1 1 d .
N1 N 0.46746(9) 0.23011(8) -0.02303(8) 0.0173(2) Uani 1 1 d .
H15 H 0.4729(15) 0.1833(13) 0.0200(14) 0.037(5) Uiso 1 1 d .
N2 N 0.30556(9) 0.12581(8) 0.05121(8) 0.0171(2) Uani 1 1 d .
H16 H 0.3364(15) 0.0979(13) 0.0038(14) 0.037(5) Uiso 1 1 d .

loop_
_atom_site_aniso_label
_atom_site_aniso_U_11
_atom_site_aniso_U_22
_atom_site_aniso_U_33
_atom_site_aniso_U_23
_atom_site_aniso_U_13
_atom_site_aniso_U_12
P1 0.01621(16) 0.01651(17) 0.01674(16) 0.00105(13) 0.00538(12) 0.00187(12)
C11 0.0201(6) 0.0188(6) 0.0154(6) -0.0001(5) 0.0054(5) -0.0035(5)
C18 0.0193(6) 0.0160(6) 0.0182(6) -0.0015(5) 0.0060(5) -0.0017(5)
C13 0.0170(6) 0.0195(7) 0.0199(6) -0.0007(5) 0.0060(5) -0.0028(5)
C20 0.0217(7) 0.0182(7) 0.0205(6) 0.0030(5) 0.0035(5) 0.0004(5)
C26 0.0214(7) 0.0232(7) 0.0257(7) 0.0071(6) 0.0083(6) 0.0053(6)
C7 0.0226(7) 0.0307(8) 0.0272(7) 0.0050(6) 0.0099(6) -0.0019(6)
C23 0.0214(7) 0.0204(7) 0.0234(7) -0.0013(6) 0.0046(5) 0.0015(5)
C16 0.0226(7) 0.0219(7) 0.0260(7) 0.0027(6) 0.0089(6) -0.0017(6)
C27 0.0171(6) 0.0255(7) 0.0199(6) 0.0032(5) 0.0046(5) -0.0002(5)
C22 0.0177(6) 0.0191(7) 0.0173(6) 0.0010(5) 0.0055(5) 0.0026(5)
C19 0.0221(7) 0.0191(7) 0.0212(6) 0.0030(5) 0.0062(5) -0.0011(5)
C21 0.0188(6) 0.0161(6) 0.0181(6) -0.0001(5) 0.0030(5) 0.0018(5)
C3 0.0164(6) 0.0222(7) 0.0166(6) -0.0011(5) 0.0044(5) -0.0023(5)
C6 0.0207(6) 0.0199(6) 0.0158(6) -0.0008(5) 0.0051(5) -0.0020(5)
C4 0.0188(6) 0.0294(7) 0.0193(6) 0.0009(6) 0.0080(5) 0.0019(6)
C14 0.0160(6) 0.0352(9) 0.0320(8) 0.0044(7) 0.0053(6) 0.0010(6)
C15 0.0199(7) 0.0308(8) 0.0328(8) 0.0034(6) 0.0106(6) -0.0040(6)
C28 0.0192(6) 0.0202(7) 0.0180(6) 0.0002(5) 0.0068(5) -0.0002(5)
C1 0.0180(6) 0.0165(6) 0.0170(6) -0.0021(5) 0.0031(5) 0.0009(5)
C17 0.0173(6) 0.0182(6) 0.0192(6) -0.0021(5) 0.0052(5) -0.0009(5)
C12 0.0198(7) 0.0259(7) 0.0250(7) 0.0047(6) 0.0046(5) 0.0020(6)
C10 0.0235(7) 0.0225(7) 0.0201(6) 0.0012(5) 0.0048(5) 0.0003(6)
C2 0.0165(6) 0.0178(6) 0.0186(6) -0.0012(5) 0.0038(5) 0.0018(5)
C9 0.0335(8) 0.0241(7) 0.0249(7) 0.0077(6) 0.0083(6) 0.0000(6)
C8 0.0329(8) 0.0314(8) 0.0326(8) 0.0105(7) 0.0147(7) -0.0050(7)
C25 0.0268(7) 0.0168(7) 0.0320(7) -0.0002(6) 0.0075(6) 0.0025(6)
C24 0.0270(8) 0.0253(8) 0.0373(9) -0.0111(7) 0.0000(7) 0.0014(6)
C29 0.0234(7) 0.0232(7) 0.0291(7) -0.0046(6) 0.0038(6) -0.0009(6)
C5 0.0179(6) 0.0252(7) 0.0217(6) -0.0010(6) 0.0059(5) 0.0048(5)
C30 0.0274(8) 0.0274(8) 0.0459(9) 0.0120(7) 0.0089(7) 0.0090(6)
O2 0.0169(5) 0.0237(5) 0.0298(5) 0.0110(4) 0.0084(4) 0.0017(4)
O3 0.0275(5) 0.0288(6) 0.0223(5) -0.0059(4) 0.0047(4) 0.0019(4)
O1 0.0152(4) 0.0235(5) 0.0301(5) 0.0103(4) 0.0062(4) 0.0007(4)
O4 0.0279(5) 0.0203(5) 0.0207(5) -0.0008(4) 0.0082(4) 0.0044(4)
N1 0.0168(5) 0.0162(5) 0.0197(5) 0.0018(5) 0.0061(4) 0.0010(4)
N2 0.0180(5) 0.0170(5) 0.0174(5) -0.0003(4) 0.0065(4) 0.0008(4)

loop_
_atom_type_symbol
_atom_type_description
_atom_type_scat_dispersion_real
_atom_type_scat_dispersion_imag
_atom_type_scat_source
C C 0.0033 0.0016 'International Tables Vol C Tables 4.2.6.8 and 6.1.1.4'
H H 0.0000 0.0000 'International Tables Vol C Tables 4.2.6.8 and 6.1.1.4'
N N 0.0061 0.0033 'International Tables Vol C Tables 4.2.6.8 and 6.1.1.4'
O O 0.0106 0.0060 'International Tables Vol C Tables 4.2.6.8 and 6.1.1.4'
P P 0.1023 0.0942 'International Tables Vol C Tables 4.2.6.8 and 6.1.1.4'

loop_
_geom_angle_atom_site_label_1
_geom_angle_atom_site_label_2
_geom_angle_atom_site_label_3
_geom_angle
O3 P1 O4 121.06(6)
O3 P1 O2 111.30(6)
O4 P1 O2 110.46(6)
O3 P1 O1 109.82(6)
O4 P1 O1 109.73(6)
O2 P1 O1 90.11(5)
O2 C11 C10 122.87(12)
O2 C11 C6 115.95(12)
C10 C11 C6 121.18(12)
N1 C18 C19 107.63(12)
N1 C18 C17 123.98(12)
C19 C18 C17 128.32(12)
O1 C13 C12 122.35(12)
O1 C13 C17 116.36(12)
C12 C13 C17 121.28(12)
C19 C20 C21 108.77(12)
C19 C20 H1 125.6
C21 C20 H1 125.6
C25 C26 C27 118.14(13)
C25 C26 C30 121.55(14)
C27 C26 C30 120.30(13)
C8 C7 C6 121.27(14)
C8 C7 H2 119.4
C6 C7 H2 119.4
C25 C23 C22 118.40(13)
C25 C23 C24 118.09(13)
C22 C23 C24 123.46(13)
C15 C16 C17 120.93(13)
C15 C16 H3 119.5
C17 C16 H3 119.5
C28 C27 C26 121.70(13)
C28 C27 H4 119.1
C26 C27 H4 119.1
C23 C22 C28 120.30(12)
C23 C22 C1 121.23(12)
C28 C22 C1 118.44(12)
C20 C19 C18 107.34(12)
C20 C19 H5 126.3
C18 C19 H5 126.3
N1 C21 C1 125.12(12)
N1 C21 C20 105.53(11)
C1 C21 C20 128.89(12)
N2 C3 C4 107.79(12)
N2 C3 C6 124.51(12)
C4 C3 C6 127.52(12)
C7 C6 C11 117.79(13)
C7 C6 C3 119.65(12)
C11 C6 C3 122.25(12)
C5 C4 C3 107.84(12)
C5 C4 H6 126.1
C3 C4 H6 126.1
C12 C14 C15 120.58(13)
C12 C14 H7 119.7
C15 C14 H7 119.7
C16 C15 C14 119.91(13)
C16 C15 H8 120.0
C14 C15 H8 120.0
C27 C28 C22 119.02(13)
C27 C28 C29 119.27(12)
C22 C28 C29 121.65(12)
C21 C1 C2 124.73(12)
C21 C1 C22 118.90(12)
C2 C1 C22 116.25(11)
C16 C17 C13 117.91(12)
C16 C17 C18 119.14(12)
C13 C17 C18 122.94(12)
C13 C12 C14 119.37(13)
C13 C12 H9 120.3
C14 C12 H9 120.3
C9 C10 C11 119.51(13)
C9 C10 H10 120.2
C11 C10 H10 120.2
N2 C2 C5 107.03(12)
N2 C2 C1 124.90(12)
C5 C2 C1 127.71(12)
C8 C9 C10 120.66(14)
C8 C9 H11 119.7
C10 C9 H11 119.7
C9 C8 C7 119.60(14)
C9 C8 H12 120.2
C7 C8 H12 120.2
C26 C25 C23 122.42(14)
C26 C25 H13 118.8
C23 C25 H13 118.8
C23 C24 H17 109.5
C23 C24 H18 109.5
H17 C24 H18 109.5
C23 C24 H19 109.5
H17 C24 H19 109.5
H18 C24 H19 109.5
C28 C29 H20 109.5
C28 C29 H21 109.5
H20 C29 H21 109.5
C28 C29 H22 109.5
H20 C29 H22 109.5
H21 C29 H22 109.5
C4 C5 C2 107.80(12)
C4 C5 H14 126.1
C2 C5 H14 126.1
C26 C30 H23 109.5
C26 C30 H24 109.5
H23 C30 H24 109.5
C26 C30 H25 109.5
H23 C30 H25 109.5
H24 C30 H25 109.5
C11 O2 P1 126.86(9)
C13 O1 P1 125.67(9)
C18 N1 C21 110.71(11)
C18 N1 H15 122.9(12)
C21 N1 H15 126.4(12)
C3 N2 C2 109.53(11)
C3 N2 H16 125.2(12)
C2 N2 H16 120.2(12)

loop_
_geom_bond_atom_site_label_1
_geom_bond_atom_site_label_2
_geom_bond_distance
P1 O3 1.4668(10)
P1 O4 1.4781(10)
P1 O2 1.6212(10)
P1 O1 1.6375(10)
C11 O2 1.3735(15)
C11 C10 1.3891(19)
C11 C6 1.4051(19)
C18 N1 1.3471(17)
C18 C19 1.4208(19)
C18 C17 1.4585(18)
C13 O1 1.3711(15)
C13 C12 1.3878(19)
C13 C17 1.4071(19)
C20 C19 1.3717(19)
C20 C21 1.4204(18)
C20 H1 0.9500
C26 C25 1.388(2)
C26 C27 1.395(2)
C26 C30 1.505(2)
C7 C8 1.387(2)
C7 C6 1.4039(19)
C7 H2 0.9500
C23 C25 1.397(2)
C23 C22 1.4028(19)
C23 C24 1.514(2)
C16 C15 1.384(2)
C16 C17 1.4052(18)
C16 H3 0.9500
C27 C28 1.3905(19)
C27 H4 0.9500
C22 C28 1.4132(18)
C22 C1 1.4913(18)
C19 H5 0.9500
C21 N1 1.3905(17)
C21 C1 1.3912(18)
C3 N2 1.3613(17)
C3 C4 1.4067(19)
C3 C6 1.4631(19)
C4 C5 1.382(2)
C4 H6 0.9500
C14 C12 1.388(2)
C14 C15 1.389(2)
C14 H7 0.9500
C15 H8 0.9500
C28 C29 1.5079(19)
C1 C2 1.4171(18)
C12 H9 0.9500
C10 C9 1.388(2)
C10 H10 0.9500
C2 N2 1.3853(17)
C2 C5 1.4083(18)
C9 C8 1.386(2)
C9 H11 0.9500
C8 H12 0.9500
C25 H13 0.9500
C24 H17 0.9800
C24 H18 0.9800
C24 H19 0.9800
C29 H20 0.9800
C29 H21 0.9800
C29 H22 0.9800
C5 H14 0.9500
C30 H23 0.9800
C30 H24 0.9800
C30 H25 0.9800
N1 H15 0.90(2)
N2 H16 0.934(19)

loop_
_geom_hbond_atom_site_label_D
_geom_hbond_atom_site_label_H
_geom_hbond_atom_site_label_A
_geom_hbond_distance_DH
_geom_hbond_distance_HA
_geom_hbond_distance_DA
_geom_hbond_angle_DHA
_geom_hbond_site_symmetry_A
N1 H15 O1 0.90(2) 1.987(19) 2.6086(15) 124.5(15) .
N1 H15 N2 0.90(2) 2.405(19) 2.9364(16) 117.6(14) .
N2 H16 O4 0.934(19) 1.784(19) 2.6744(15) 158.2(17) 3_655

loop_
_geom_torsion_atom_site_label_1
_geom_torsion_atom_site_label_2
_geom_torsion_atom_site_label_3
_geom_torsion_atom_site_label_4
_geom_torsion
C25 C26 C27 C28 0.8(2)
C30 C26 C27 C28 -179.89(13)
C25 C23 C22 C28 1.0(2)
C24 C23 C22 C28 178.31(13)
C25 C23 C22 C1 -177.18(12)
C24 C23 C22 C1 0.1(2)
C21 C20 C19 C18 -0.17(16)
N1 C18 C19 C20 0.87(15)
C17 C18 C19 C20 -176.17(13)
C19 C20 C21 N1 -0.56(15)
C19 C20 C21 C1 171.88(14)
C8 C7 C6 C11 0.2(2)
C8 C7 C6 C3 -173.54(14)
O2 C11 C6 C7 -179.67(12)
C10 C11 C6 C7 -0.2(2)
O2 C11 C6 C3 -6.10(19)
C10 C11 C6 C3 173.37(12)
N2 C3 C6 C7 -157.30(13)
C4 C3 C6 C7 28.2(2)
N2 C3 C6 C11 29.2(2)
C4 C3 C6 C11 -145.21(14)
N2 C3 C4 C5 0.70(16)
C6 C3 C4 C5 175.91(13)
C17 C16 C15 C14 1.5(2)
C12 C14 C15 C16 -0.4(2)
C26 C27 C28 C22 0.0(2)
C26 C27 C28 C29 -177.26(13)
C23 C22 C28 C27 -0.88(19)
C1 C22 C28 C27 177.39(12)
C23 C22 C28 C29 176.26(13)
C1 C22 C28 C29 -5.46(19)
N1 C21 C1 C2 -9.1(2)
C20 C21 C1 C2 179.85(13)
N1 C21 C1 C22 166.91(12)
C20 C21 C1 C22 -4.2(2)
C23 C22 C1 C21 -63.36(17)
C28 C22 C1 C21 118.38(14)
C23 C22 C1 C2 112.94(15)
C28 C22 C1 C2 -65.32(16)
C15 C16 C17 C13 -1.4(2)
C15 C16 C17 C18 177.55(13)
O1 C13 C17 C16 -178.43(12)
C12 C13 C17 C16 0.2(2)
O1 C13 C17 C18 2.62(19)
C12 C13 C17 C18 -178.72(13)
N1 C18 C17 C16 -170.84(13)
C19 C18 C17 C16 5.8(2)
N1 C18 C17 C13 8.1(2)
C19 C18 C17 C13 -175.31(13)
O1 C13 C12 C14 179.47(13)
C17 C13 C12 C14 0.9(2)
C15 C14 C12 C13 -0.8(2)
O2 C11 C10 C9 179.61(13)
C6 C11 C10 C9 0.2(2)
C21 C1 C2 N2 -19.7(2)
C22 C1 C2 N2 164.23(12)
C21 C1 C2 C5 152.52(14)
C22 C1 C2 C5 -23.5(2)
C11 C10 C9 C8 -0.1(2)
C10 C9 C8 C7 0.1(2)
C6 C7 C8 C9 -0.2(2)
C27 C26 C25 C23 -0.6(2)
C30 C26 C25 C23 -179.92(14)
C22 C23 C25 C26 -0.3(2)
C24 C23 C25 C26 -177.71(14)
C3 C4 C5 C2 -0.59(16)
N2 C2 C5 C4 0.26(15)
C1 C2 C5 C4 -173.09(13)
C10 C11 O2 P1 -13.37(19)
C6 C11 O2 P1 166.08(10)
O3 P1 O2 C11 -71.53(12)
O4 P1 O2 C11 65.91(12)
O1 P1 O2 C11 177.08(11)
C12 C13 O1 P1 11.83(19)
C17 C13 O1 P1 -169.52(10)
O3 P1 O1 C13 62.15(12)
O4 P1 O1 C13 -73.25(12)
O2 P1 O1 C13 174.90(11)
C19 C18 N1 C21 -1.26(15)
C17 C18 N1 C21 175.94(12)
C1 C21 N1 C18 -171.68(13)
C20 C21 N1 C18 1.14(15)
C4 C3 N2 C2 -0.55(15)
C6 C3 N2 C2 -175.93(12)
C5 C2 N2 C3 0.18(15)
C1 C2 N2 C3 173.76(12)
